data_2016658
loop_
_publ_author_name
'Casta\~neda, Fernando'
'Silva, Paul'
'Bunton, Clifford A.'
'Garland, Mar\'ia Teresa'
'Baggio, Ricardo'

_publ_section_title
;
 Favoured conformations of methyl isopropyl, ethyl isopropyl, methyl
 <i>tert</i>-butyl, and ethyl <i>tert</i>-butyl
 2-(triphenylphosphoranylidene)malonate
;
_journal_coeditor_code AV3152
_journal_issue 7
_journal_name_full 'Acta Crystallographica Section C'
_journal_page_first o405
_journal_page_last o410
_journal_paper_doi 10.1107/S0108270108018246
_journal_volume 64
_journal_year 2008
_chemical_formula_iupac 'C26 H27 O4 P'
_chemical_formula_moiety 'C26 H27 O4 P'
_chemical_formula_sum 'C26 H27 O4 P'
_chemical_formula_weight 434.45
_chemical_name_systematic
;
methyl <i>tert</i>-butyl 2-(triphenylphosphoranyliden)malonate
;
_space_group_IT_number 14
_symmetry_cell_setting monoclinic
_symmetry_space_group_name_Hall '-P 2yn'
_symmetry_space_group_name_H-M 'P 1 21/n 1'
_atom_sites_solution_hydrogens geom
_atom_sites_solution_primary direct
_atom_sites_solution_secondary difmap
_audit_creation_method SHELXL97
_cell_angle_alpha 90.00
_cell_angle_beta 90.413(2)
_cell_angle_gamma 90.00
_cell_formula_units_Z 4
_cell_length_a 9.8140(7)
_cell_length_b 15.889(2)
_cell_length_c 15.404(2)
_cell_measurement_reflns_used 7347
_cell_measurement_temperature 140(5)
_cell_measurement_theta_max 27.48
_cell_measurement_theta_min 2.43
_cell_volume 2402.0(5)
_computing_cell_refinement 'SAINT-NT (Bruker, 2001)'
_computing_data_collection 'SMART-NT (Bruker, 2001)'
_computing_data_reduction 'SAINT-NT (Bruker, 2001)'
_computing_molecular_graphics 'SHELXTL-NT (Sheldrick, 2008)'
_computing_publication_material
;
SHELXTL-NT (Sheldrick, 2008) and PLATON (Spek, 2003)
;
_computing_structure_refinement 'SHELXL97 (Sheldrick, 2008)'
_computing_structure_solution 'SHELXS97 (Sheldrick, 2008)'
_diffrn_ambient_temperature 140(5)
_diffrn_measured_fraction_theta_full 0.997
_diffrn_measured_fraction_theta_max 0.930
_diffrn_measurement_device_type 'Bruker SMART CCD area-detector'
_diffrn_measurement_method '\f and \w'
_diffrn_radiation_monochromator graphite
_diffrn_radiation_source 'fine-focus sealed tube'
_diffrn_radiation_type MoK\a
_diffrn_radiation_wavelength 0.71073
_diffrn_reflns_av_R_equivalents 0.0208
_diffrn_reflns_av_sigmaI/netI 0.0192
_diffrn_reflns_limit_h_max 12
_diffrn_reflns_limit_h_min -11
_diffrn_reflns_limit_k_max 20
_diffrn_reflns_limit_k_min -20
_diffrn_reflns_limit_l_max 20
_diffrn_reflns_limit_l_min -20
_diffrn_reflns_number 19840
_diffrn_reflns_theta_full 25.00
_diffrn_reflns_theta_max 27.82
_diffrn_reflns_theta_min 1.84
_diffrn_standards_number 0
_exptl_absorpt_coefficient_mu 0.143
_exptl_absorpt_correction_type none
_exptl_crystal_colour colourless
_exptl_crystal_density_diffrn 1.201
_exptl_crystal_density_method 'not measured'
_exptl_crystal_description block
_exptl_crystal_F_000 920
_exptl_crystal_size_max 0.16
_exptl_crystal_size_mid 0.16
_exptl_crystal_size_min 0.16
_refine_diff_density_max 0.595
_refine_diff_density_min -0.453
_refine_ls_extinction_method none
_refine_ls_goodness_of_fit_ref 1.036
_refine_ls_hydrogen_treatment constr
_refine_ls_matrix_type full
_refine_ls_number_parameters 284
_refine_ls_number_reflns 5292
_refine_ls_number_restraints 0
_refine_ls_restrained_S_all 1.036
_refine_ls_R_factor_all 0.0597
_refine_ls_R_factor_gt 0.0516
_refine_ls_shift/su_max 0.008
_refine_ls_shift/su_mean 0.000
_refine_ls_structure_factor_coef Fsqd
_refine_ls_weighting_details 'calc w = 1/[\s^2^(Fo^2^)+(0.0764P)^2^+0.8536P] where P=(Fo^2^+2Fc^2^)/3'
_refine_ls_weighting_scheme calc
_refine_ls_wR_factor_gt 0.1358
_refine_ls_wR_factor_ref 0.1444
_reflns_number_gt 4501
_reflns_number_total 5292
_reflns_threshold_expression I>2\s(I)
_cod_data_source_file av3152.cif
_cod_data_source_block IIa
_cod_original_sg_symbol_H-M 'P 21/n '
_cod_database_code 2016658
_cod_database_fobs_code 2016658

loop_
_symmetry_equiv_pos_as_xyz
'x, y, z'
'-x+1/2, y+1/2, -z+1/2'
'-x, -y, -z'
'x-1/2, -y-1/2, z-1/2'

loop_
_atom_site_type_symbol
_atom_site_label
_atom_site_fract_x
_atom_site_fract_y
_atom_site_fract_z
_atom_site_U_iso_or_equiv
_atom_site_adp_type
_atom_site_calc_flag
_atom_site_refinement_flags
_atom_site_occupancy
P P1 0.14127(4) 0.18082(3) 0.47388(3) 0.03449(14) Uani d . 1
O O1 -0.03175(14) 0.28668(8) 0.56513(8) 0.0484(3) Uani d . 1
O O2 -0.04149(14) 0.22305(9) 0.69524(8) 0.0525(3) Uani d . 1
O O3 0.11969(15) 0.08631(9) 0.70944(8) 0.0583(4) Uani d . 1
O O4 0.2686(2) 0.06909(18) 0.60761(12) 0.1345(12) Uani d . 1
C C1 0.09323(16) 0.16494(10) 0.58150(10) 0.0365(3) Uani d . 1
C C2 0.00120(17) 0.22425(10) 0.62166(10) 0.0392(4) Uani d . 1
C C3 0.16718(18) 0.10306(12) 0.63060(11) 0.0464(4) Uani d . 1
C C4 -0.1236(3) 0.35562(14) 0.58826(14) 0.0665(6) Uani d . 1
C C5 -0.1376(4) 0.40236(18) 0.50279(19) 0.0982(10) Uani d . 1
H H5A -0.0491 0.4191 0.4831 0.147 Uiso calc R 1
H H5B -0.1933 0.4514 0.5109 0.147 Uiso calc R 1
H H5C -0.1795 0.3662 0.4604 0.147 Uiso calc R 1
C C6 -0.0546(5) 0.40994(18) 0.6566(2) 0.1148(13) Uani d . 1
H H6A -0.0497 0.3796 0.7104 0.172 Uiso calc R 1
H H6B -0.1063 0.4606 0.6646 0.172 Uiso calc R 1
H H6C 0.0357 0.4240 0.6380 0.172 Uiso calc R 1
C C7 -0.2604(3) 0.3214(2) 0.6159(2) 0.1119(13) Uani d . 1
H H7A -0.2498 0.2907 0.6692 0.168 Uiso calc R 1
H H7B -0.2955 0.2846 0.5717 0.168 Uiso calc R 1
H H7C -0.3226 0.3672 0.6245 0.168 Uiso calc R 1
C C8 0.1943(3) 0.02723(16) 0.76090(15) 0.0767(7) Uani d . 1
H H8A 0.1602 0.0277 0.8192 0.115 Uiso calc R 1
H H8B 0.2890 0.0423 0.7615 0.115 Uiso calc R 1
H H8C 0.1839 -0.0281 0.7367 0.115 Uiso calc R 1
C C11 0.26076(17) 0.26686(10) 0.46337(11) 0.0387(4) Uani d . 1
C C12 0.3300(2) 0.28250(12) 0.38661(11) 0.0477(4) Uani d . 1
H H12A 0.3128 0.2493 0.3380 0.057 Uiso calc R 1
C C13 0.4241(2) 0.34692(14) 0.38185(14) 0.0588(5) Uani d . 1
H H13 0.4692 0.3575 0.3301 0.071 Uiso calc R 1
C C14 0.4506(3) 0.39522(15) 0.45370(16) 0.0708(7) Uani d . 1
H H14 0.5143 0.4384 0.4506 0.085 Uiso calc R 1
C C15 0.3836(3) 0.38024(15) 0.53036(15) 0.0707(7) Uani d . 1
H H15 0.4021 0.4134 0.5788 0.085 Uiso calc R 1
C C16 0.2890(2) 0.31607(12) 0.53573(12) 0.0512(5) Uani d . 1
H H16 0.2444 0.3059 0.5877 0.061 Uiso calc R 1
C C21 0.22434(17) 0.09091(10) 0.42527(10) 0.0387(4) Uani d . 1
C C22 0.1478(2) 0.03033(12) 0.38286(13) 0.0517(4) Uani d . 1
H H22 0.0537 0.0360 0.3789 0.062 Uiso calc R 1
C C23 0.2116(3) -0.03907(13) 0.34610(16) 0.0658(6) Uani d . 1
H H23 0.1600 -0.0800 0.3178 0.079 Uiso calc R 1
C C24 0.3503(3) -0.04726(14) 0.35148(16) 0.0666(6) Uani d . 1
H H24 0.3925 -0.0938 0.3268 0.080 Uiso calc R 1
C C25 0.4274(2) 0.01279(14) 0.39303(14) 0.0602(5) Uani d . 1
H H25 0.5216 0.0069 0.3962 0.072 Uiso calc R 1
C C26 0.36547(19) 0.08184(13) 0.43009(13) 0.0500(4) Uani d . 1
H H26 0.4179 0.1224 0.4583 0.060 Uiso calc R 1
C C31 -0.00707(18) 0.20010(11) 0.40597(11) 0.0418(4) Uani d . 1
C C32 -0.1290(2) 0.16113(13) 0.42658(14) 0.0539(5) Uani d . 1
H H32 -0.1345 0.1261 0.4748 0.065 Uiso calc R 1
C C33 -0.2431(2) 0.17488(16) 0.37440(17) 0.0695(6) Uani d . 1
H H33 -0.3251 0.1489 0.3882 0.083 Uiso calc R 1
C C34 -0.2367(3) 0.22568(18) 0.30367(17) 0.0772(7) Uani d . 1
H H34 -0.3143 0.2351 0.2700 0.093 Uiso calc R 1
C C35 -0.1165(3) 0.26294(19) 0.28190(16) 0.0804(8) Uani d . 1
H H35 -0.1117 0.2965 0.2326 0.096 Uiso calc R 1
C C36 -0.0010(2) 0.25077(15) 0.33332(14) 0.0625(5) Uani d . 1
H H36 0.0805 0.2769 0.3187 0.075 Uiso calc R 1

loop_
_atom_site_aniso_label
_atom_site_aniso_U_11
_atom_site_aniso_U_22
_atom_site_aniso_U_33
_atom_site_aniso_U_12
_atom_site_aniso_U_13
_atom_site_aniso_U_23
P1 0.0317(2) 0.0407(2) 0.0311(2) -0.00082(15) 0.00176(16) 0.00031(15)
O1 0.0604(8) 0.0452(7) 0.0397(6) 0.0135(6) 0.0059(6) 0.0031(5)
O2 0.0598(8) 0.0608(8) 0.0369(6) 0.0137(6) 0.0121(6) 0.0032(6)
O3 0.0698(9) 0.0637(8) 0.0416(7) 0.0220(7) 0.0111(6) 0.0158(6)
O4 0.1237(17) 0.218(3) 0.0619(11) 0.1255(19) 0.0422(11) 0.0563(14)
C1 0.0329(8) 0.0443(8) 0.0324(8) -0.0009(6) 0.0025(6) 0.0019(6)
C2 0.0375(8) 0.0437(9) 0.0365(8) -0.0004(7) 0.0010(7) 0.0003(7)
C3 0.0423(9) 0.0602(11) 0.0367(9) 0.0093(8) 0.0055(7) 0.0048(8)
C4 0.0855(16) 0.0594(12) 0.0547(12) 0.0324(12) 0.0033(11) 0.0003(10)
C5 0.148(3) 0.0711(16) 0.0752(17) 0.0497(18) -0.0028(17) 0.0162(13)
C6 0.189(4) 0.0683(17) 0.087(2) 0.038(2) -0.022(2) -0.0282(15)
C7 0.0759(19) 0.144(3) 0.116(3) 0.055(2) 0.0222(18) 0.028(2)
C8 0.107(2) 0.0749(15) 0.0482(12) 0.0345(14) 0.0042(12) 0.0197(11)
C11 0.0375(8) 0.0423(8) 0.0362(8) -0.0050(6) 0.0034(6) -0.0004(6)
C12 0.0543(11) 0.0522(10) 0.0367(9) -0.0108(8) 0.0093(8) -0.0066(7)
C13 0.0675(13) 0.0599(11) 0.0492(11) -0.0187(10) 0.0215(10) -0.0041(9)
C14 0.0799(16) 0.0644(13) 0.0686(14) -0.0346(12) 0.0257(12) -0.0163(11)
C15 0.0813(16) 0.0729(14) 0.0583(13) -0.0342(12) 0.0195(11) -0.0266(11)
C16 0.0537(11) 0.0596(11) 0.0405(9) -0.0142(9) 0.0119(8) -0.0097(8)
C21 0.0391(8) 0.0423(8) 0.0349(8) 0.0013(7) 0.0058(6) 0.0005(6)
C22 0.0480(10) 0.0488(10) 0.0584(11) -0.0050(8) 0.0063(9) -0.0071(8)
C23 0.0749(15) 0.0492(11) 0.0736(15) -0.0066(10) 0.0117(12) -0.0171(10)
C24 0.0785(16) 0.0508(11) 0.0707(14) 0.0140(10) 0.0229(12) -0.0059(10)
C25 0.0510(11) 0.0665(13) 0.0631(13) 0.0156(10) 0.0121(9) 0.0021(10)
C26 0.0411(10) 0.0579(11) 0.0510(10) 0.0033(8) 0.0044(8) -0.0041(8)
C31 0.0384(9) 0.0502(9) 0.0368(8) 0.0050(7) -0.0040(7) -0.0031(7)
C32 0.0430(10) 0.0631(11) 0.0556(11) -0.0014(9) -0.0047(8) -0.0016(9)
C33 0.0419(11) 0.0859(16) 0.0804(16) -0.0019(10) -0.0139(11) -0.0127(13)
C34 0.0609(15) 0.1006(19) 0.0696(15) 0.0190(13) -0.0283(12) -0.0068(14)
C35 0.0766(17) 0.107(2) 0.0575(14) 0.0124(15) -0.0199(12) 0.0199(13)
C36 0.0559(12) 0.0820(15) 0.0494(11) 0.0028(10) -0.0049(9) 0.0153(10)

loop_
_atom_type_symbol
_atom_type_description
_atom_type_scat_dispersion_real
_atom_type_scat_dispersion_imag
_atom_type_scat_source
C C 0.0033 0.0016 'International Tables Vol C Tables 4.2.6.8 and 6.1.1.4'
H H 0.0000 0.0000 'International Tables Vol C Tables 4.2.6.8 and 6.1.1.4'
O O 0.0106 0.0060 'International Tables Vol C Tables 4.2.6.8 and 6.1.1.4'
P P 0.1023 0.0942 'International Tables Vol C Tables 4.2.6.8 and 6.1.1.4'

loop_
_geom_angle_atom_site_label_1
_geom_angle_atom_site_label_2
_geom_angle_atom_site_label_3
_geom_angle
C1 P1 C11 111.96(8)
C1 P1 C21 113.86(8)
C11 P1 C21 105.38(8)
C1 P1 C31 110.57(8)
C11 P1 C31 109.82(8)
C21 P1 C31 104.89(8)
C2 O1 C4 122.33(14)
C3 O3 C8 117.18(16)
C3 C1 C2 122.41(15)
C3 C1 P1 117.44(12)
C2 C1 P1 119.05(12)
O2 C2 O1 121.96(15)
O2 C2 C1 127.64(15)
O1 C2 C1 110.37(14)
O4 C3 O3 118.73(17)
O4 C3 C1 125.16(17)
O3 C3 C1 116.04(15)
O1 C4 C7 110.4(2)
O1 C4 C6 108.8(2)
C7 C4 C6 113.7(3)
O1 C4 C5 101.97(18)
C7 C4 C5 110.2(2)
C6 C4 C5 111.2(2)
C4 C5 H5A 109.5
C4 C5 H5B 109.5
H5A C5 H5B 109.5
C4 C5 H5C 109.5
H5A C5 H5C 109.5
H5B C5 H5C 109.5
C4 C6 H6A 109.5
C4 C6 H6B 109.5
H6A C6 H6B 109.5
C4 C6 H6C 109.5
H6A C6 H6C 109.5
H6B C6 H6C 109.5
C4 C7 H7A 109.5
C4 C7 H7B 109.5
H7A C7 H7B 109.5
C4 C7 H7C 109.5
H7A C7 H7C 109.5
H7B C7 H7C 109.5
O3 C8 H8A 109.5
O3 C8 H8B 109.5
H8A C8 H8B 109.5
O3 C8 H8C 109.5
H8A C8 H8C 109.5
H8B C8 H8C 109.5
C16 C11 C12 119.09(16)
C16 C11 P1 118.67(13)
C12 C11 P1 122.16(13)
C13 C12 C11 120.58(17)
C13 C12 H12A 119.7
C11 C12 H12A 119.7
C14 C13 C12 119.70(18)
C14 C13 H13 120.1
C12 C13 H13 120.1
C13 C14 C15 120.47(19)
C13 C14 H14 119.8
C15 C14 H14 119.8
C14 C15 C16 120.27(19)
C14 C15 H15 119.9
C16 C15 H15 119.9
C15 C16 C11 119.88(17)
C15 C16 H16 120.1
C11 C16 H16 120.1
C22 C21 C26 119.29(16)
C22 C21 P1 120.04(14)
C26 C21 P1 120.66(14)
C21 C22 C23 120.03(19)
C21 C22 H22 120.0
C23 C22 H22 120.0
C24 C23 C22 120.1(2)
C24 C23 H23 120.0
C22 C23 H23 120.0
C23 C24 C25 120.43(19)
C23 C24 H24 119.8
C25 C24 H24 119.8
C24 C25 C26 120.1(2)
C24 C25 H25 119.9
C26 C25 H25 119.9
C25 C26 C21 120.04(19)
C25 C26 H26 120.0
C21 C26 H26 120.0
C36 C31 C32 119.25(18)
C36 C31 P1 121.82(15)
C32 C31 P1 118.91(14)
C31 C32 C33 119.4(2)
C31 C32 H32 120.3
C33 C32 H32 120.3
C34 C33 C32 121.0(2)
C34 C33 H33 119.5
C32 C33 H33 119.5
C33 C34 C35 120.1(2)
C33 C34 H34 120.0
C35 C34 H34 120.0
C34 C35 C36 120.1(2)
C34 C35 H35 119.9
C36 C35 H35 119.9
C31 C36 C35 120.2(2)
C31 C36 H36 119.9
C35 C36 H36 119.9

loop_
_geom_bond_atom_site_label_1
_geom_bond_atom_site_label_2
_geom_bond_distance
_geom_bond_publ_flag
P1 C1 1.7451(16) y
P1 C11 1.8092(17) ?
P1 C21 1.8097(17) ?
P1 C31 1.8126(17) ?
O1 C2 1.357(2) ?
O1 C4 1.464(2) ?
O2 C2 1.211(2) y
O3 C3 1.331(2) ?
O3 C8 1.427(2) ?
O4 C3 1.188(2) y
C1 C3 1.434(2) y
C1 C2 1.447(2) y
C4 C7 1.512(4) ?
C4 C6 1.516(4) ?
C4 C5 1.517(3) ?
C5 H5A 0.9600 ?
C5 H5B 0.9600 ?
C5 H5C 0.9600 ?
C6 H6A 0.9600 ?
C6 H6B 0.9600 ?
C6 H6C 0.9600 ?
C7 H7A 0.9600 ?
C7 H7B 0.9600 ?
C7 H7C 0.9600 ?
C8 H8A 0.9600 ?
C8 H8B 0.9600 ?
C8 H8C 0.9600 ?
C11 C16 1.388(2) ?
C11 C12 1.390(2) ?
C12 C13 1.381(3) ?
C12 H12A 0.9300 ?
C13 C14 1.370(3) ?
C13 H13 0.9300 ?
C14 C15 1.376(3) ?
C14 H14 0.9300 ?
C15 C16 1.382(3) ?
C15 H15 0.9300 ?
C16 H16 0.9300 ?
C21 C22 1.382(2) ?
C21 C26 1.394(2) ?
C22 C23 1.390(3) ?
C22 H22 0.9300 ?
C23 C24 1.369(3) ?
C23 H23 0.9300 ?
C24 C25 1.373(3) ?
C24 H24 0.9300 ?
C25 C26 1.380(3) ?
C25 H25 0.9300 ?
C26 H26 0.9300 ?
C31 C36 1.380(3) ?
C31 C32 1.386(3) ?
C32 C33 1.391(3) ?
C32 H32 0.9300 ?
C33 C34 1.358(4) ?
C33 H33 0.9300 ?
C34 C35 1.364(4) ?
C34 H34 0.9300 ?
C35 C36 1.392(3) ?
C35 H35 0.9300 ?
C36 H36 0.9300 ?

loop_
_geom_hbond_atom_site_label_D
_geom_hbond_atom_site_label_H
_geom_hbond_atom_site_label_A
_geom_hbond_site_symmetry_A
_geom_hbond_distance_DH
_geom_hbond_distance_HA
_geom_hbond_distance_DA
_geom_hbond_angle_DHA
P1 . O1 . . . 2.729(2) .
P1 . O4 . . . 2.986(2) .
C5 H5C Cg3 . 0.96 2.99 3.788(3) 141
C23 H23 O2 3_556 0.93 2.56 3.424(2) 154
C25 H25 O4 3_656 0.93 2.39 3.255(3) 155
C34 H34 O2 4_565 0.93 2.59 3.511(3) 171
C13 H13 O3 4_665 0.93 2.54 3.455(3) 166

loop_
_geom_torsion_atom_site_label_1
_geom_torsion_atom_site_label_2
_geom_torsion_atom_site_label_3
_geom_torsion_atom_site_label_4
_geom_torsion
C11 P1 C1 C3 -94.67(15)
C21 P1 C1 C3 24.74(16)
C31 P1 C1 C3 142.52(14)
C11 P1 C1 C2 73.63(15)
C21 P1 C1 C2 -166.96(13)
C31 P1 C1 C2 -49.18(15)
C4 O1 C2 O2 -1.5(3)
C4 O1 C2 C1 179.97(17)
C3 C1 C2 O2 -11.8(3)
P1 C1 C2 O2 -179.49(15)
C3 C1 C2 O1 166.58(16)
P1 C1 C2 O1 -1.12(19)
C8 O3 C3 O4 -0.7(3)
C8 O3 C3 C1 -177.8(2)
C2 C1 C3 O4 -158.2(3)
P1 C1 C3 O4 9.6(3)
C2 C1 C3 O3 18.6(3)
P1 C1 C3 O3 -173.51(14)
C2 O1 C4 C7 -57.8(3)
C2 O1 C4 C6 67.6(3)
C2 O1 C4 C5 -174.9(2)
C1 P1 C11 C16 -7.33(18)
C21 P1 C11 C16 -131.61(15)
C31 P1 C11 C16 115.91(16)
C1 P1 C11 C12 169.37(15)
C21 P1 C11 C12 45.09(17)
C31 P1 C11 C12 -67.39(17)
C16 C11 C12 C13 -1.0(3)
P1 C11 C12 C13 -177.70(17)
C11 C12 C13 C14 0.8(4)
C12 C13 C14 C15 -0.3(4)
C13 C14 C15 C16 0.2(4)
C14 C15 C16 C11 -0.4(4)
C12 C11 C16 C15 0.8(3)
P1 C11 C16 C15 177.62(19)
C1 P1 C21 C22 89.73(16)
C11 P1 C21 C22 -147.19(15)
C31 P1 C21 C22 -31.27(17)
C1 P1 C21 C26 -90.24(16)
C11 P1 C21 C26 32.84(16)
C31 P1 C21 C26 148.75(15)
C26 C21 C22 C23 0.5(3)
P1 C21 C22 C23 -179.50(16)
C21 C22 C23 C24 -0.3(3)
C22 C23 C24 C25 0.0(4)
C23 C24 C25 C26 0.3(4)
C24 C25 C26 C21 -0.1(3)
C22 C21 C26 C25 -0.2(3)
P1 C21 C26 C25 179.73(15)
C1 P1 C31 C36 149.13(17)
C11 P1 C31 C36 25.08(19)
C21 P1 C31 C36 -87.72(18)
C1 P1 C31 C32 -32.46(18)
C11 P1 C31 C32 -156.51(15)
C21 P1 C31 C32 90.70(16)
C36 C31 C32 C33 -0.9(3)
P1 C31 C32 C33 -179.39(16)
C31 C32 C33 C34 0.1(3)
C32 C33 C34 C35 1.2(4)
C33 C34 C35 C36 -1.7(4)
C32 C31 C36 C35 0.5(3)
P1 C31 C36 C35 178.9(2)
C34 C35 C36 C31 0.8(4)

loop_
_cod_related_entry_id
_cod_related_entry_database
_cod_related_entry_code
1 ChemSpider 30654109
